data_4113198
loop_
_publ_author_name
'Maximilian N. Kopylovich'
'Vadim Yu. Kukushkin'
'Matti Haukka'
'Konstantin V. Luzyanin'
'Armando J. L. Pombeiro'

_publ_section_title
;
 An Efficient Synthesis of Phthalocyanines Based on an Unprecedented
 Double-Addition of Oximes to Phthalonitriles
;
_journal_name_full 'Journal of the American Chemical Society'
_journal_page_first 15040
_journal_page_last 15041
_journal_paper_doi 10.1021/ja046759i
_journal_volume 126
_journal_year 2004
_chemical_formula_sum 'C32 H44 Cl2 N8 Ni O4'
_chemical_formula_weight 734.36
_chemical_name_systematic
; 
 ? 
;
_space_group_IT_number 14
_symmetry_cell_setting monoclinic
_symmetry_space_group_name_Hall '-P 2yn'
_symmetry_space_group_name_H-M 'P 1 21/n 1'
_atom_sites_solution_hydrogens geom
_atom_sites_solution_primary direct
_atom_sites_solution_secondary difmap
_audit_creation_method SHELXL-97
_cell_angle_alpha 90.00
_cell_angle_beta 95.820(8)
_cell_angle_gamma 90.00
_cell_formula_units_Z 2
_cell_length_a 10.6235(11)
_cell_length_b 9.2927(6)
_cell_length_c 17.5169(15)
_cell_measurement_temperature 120(2)
_cell_volume 1720.4(3)
_computing_cell_refinement 'Denzo/Scalepack (Otwinowski & Minor, 1997)'
_computing_data_collection 'Collect (Nonius BV, 1997-2000)'
_computing_data_reduction 'Denzo/Scalepack (Otwinowski & Minor, 1997)'
_computing_molecular_graphics 'XP in SHELXTL v.6.14 (Bruker AXS, 2003)'
_computing_publication_material 'SHELXL-97 (Sheldrick, 1997)'
_computing_structure_refinement 'SHELXL-97 (Sheldrick, 1997)'
_computing_structure_solution 'SIR2002 (Burla et al., 2003)'
_diffrn_ambient_temperature 120(2)
_diffrn_detector_area_resol_mean 9
_diffrn_measured_fraction_theta_full 0.991
_diffrn_measured_fraction_theta_max 0.991
_diffrn_measurement_device '95mm CCD camera on \k-goniostat'
_diffrn_measurement_device_type KappaCCD
_diffrn_measurement_method CCD
_diffrn_radiation_monochromator 'horizonally mounted graphite crystal'
_diffrn_radiation_source 'fine-focus sealed tube'
_diffrn_radiation_type MoK\a
_diffrn_radiation_wavelength 0.71073
_diffrn_reflns_av_R_equivalents 0.0477
_diffrn_reflns_av_sigmaI/netI 0.0473
_diffrn_reflns_limit_h_max 12
_diffrn_reflns_limit_h_min -12
_diffrn_reflns_limit_k_max 11
_diffrn_reflns_limit_k_min -10
_diffrn_reflns_limit_l_max 20
_diffrn_reflns_limit_l_min -20
_diffrn_reflns_number 10468
_diffrn_reflns_theta_full 25.00
_diffrn_reflns_theta_max 25.00
_diffrn_reflns_theta_min 2.48
_exptl_absorpt_coefficient_mu 0.768
_exptl_absorpt_correction_T_max 0.9001
_exptl_absorpt_correction_T_min 0.8335
_exptl_absorpt_correction_type multi-scan
_exptl_absorpt_process_details 'SADABS v.2.10 (Sheldrick, 2003)'
_exptl_crystal_colour colorless
_exptl_crystal_density_diffrn 1.418
_exptl_crystal_description block
_exptl_crystal_F_000 772
_exptl_crystal_size_max 0.25
_exptl_crystal_size_mid 0.17
_exptl_crystal_size_min 0.14
_refine_diff_density_max 1.287
_refine_diff_density_min -0.487
_refine_diff_density_rms 0.112
_refine_ls_extinction_coef 0.0086(18)
_refine_ls_extinction_expression Fc^*^=kFc[1+0.001xFc^2^\l^3^/sin(2\q)]^-1/4^
_refine_ls_extinction_method SHELXL
_refine_ls_goodness_of_fit_ref 1.079
_refine_ls_hydrogen_treatment mixed
_refine_ls_matrix_type full
_refine_ls_number_parameters 227
_refine_ls_number_reflns 3000
_refine_ls_number_restraints 0
_refine_ls_restrained_S_all 1.079
_refine_ls_R_factor_all 0.0791
_refine_ls_R_factor_gt 0.0516
_refine_ls_shift/su_max 0.000
_refine_ls_shift/su_mean 0.000
_refine_ls_structure_factor_coef Fsqd
_refine_ls_weighting_details 'calc w=1/[\s^2^(Fo^2^)+(0.0729P)^2^+4.1583P] where P=(Fo^2^+2Fc^2^)/3'
_refine_ls_weighting_scheme calc
_refine_ls_wR_factor_gt 0.1335
_refine_ls_wR_factor_ref 0.1519
_reflns_number_gt 2246
_reflns_number_total 3000
_reflns_threshold_expression >2sigma(I)
_cod_data_source_file ja046759isi20040602_104139_2.cif
_cod_data_source_block structure_2
_cod_original_sg_symbol_H-M 'P 21/n'
_cod_database_code 4113198

loop_
_symmetry_equiv_pos_as_xyz
'x, y, z'
'-x+1/2, y+1/2, -z+1/2'
'-x, -y, -z'
'x-1/2, -y-1/2, z-1/2'

loop_
_atom_site_label
_atom_site_type_symbol
_atom_site_fract_x
_atom_site_fract_y
_atom_site_fract_z
_atom_site_U_iso_or_equiv
_atom_site_adp_type
_atom_site_occupancy
_atom_site_symmetry_multiplicity
_atom_site_calc_flag
_atom_site_refinement_flags
_atom_site_disorder_assembly
_atom_site_disorder_group
C1 C 0.3328(4) 0.2826(5) 0.0251(3) 0.0285(10) Uani 1 1 d . A .
C5 C 0.6307(5) 0.1192(5) 0.1608(3) 0.0332(11) Uani 1 1 d . . .
C6 C 0.6731(5) 0.2553(5) 0.1249(3) 0.0379(12) Uani 1 1 d . . .
H6A H 0.6271 0.3381 0.1444 0.045 Uiso 1 1 calc R . .
H6B H 0.6519 0.2504 0.0686 0.045 Uiso 1 1 calc R . .
C7 C 0.8208(7) 0.2796(8) 0.1435(4) 0.0690(19) Uani 1 1 d . . .
H7A H 0.8453 0.3690 0.1193 0.103 Uiso 1 1 calc R . .
H7B H 0.8665 0.1985 0.1235 0.103 Uiso 1 1 calc R . .
H7C H 0.8417 0.2862 0.1992 0.103 Uiso 1 1 calc R . .
C8 C 0.6633(7) 0.1004(7) 0.2462(3) 0.0625(19) Uani 1 1 d . . .
H8A H 0.6313 0.0074 0.2622 0.094 Uiso 1 1 calc R . .
H8B H 0.6244 0.1780 0.2736 0.094 Uiso 1 1 calc R . .
H8C H 0.7554 0.1037 0.2583 0.094 Uiso 1 1 calc R . .
C9 C 0.5326(4) 0.1952(4) -0.1116(2) 0.0211(9) Uani 1 1 d . . .
C10 C 0.6098(4) 0.2902(4) -0.1583(2) 0.0208(9) Uani 1 1 d . . .
C11 C 0.5743(4) 0.3913(4) -0.2140(2) 0.0252(9) Uani 1 1 d . . .
H11 H 0.4878 0.4094 -0.2304 0.030 Uiso 1 1 calc R . .
C12 C 0.6707(5) 0.4655(5) -0.2448(2) 0.0292(11) Uani 1 1 d . . .
H12 H 0.6496 0.5362 -0.2832 0.035 Uiso 1 1 calc R . .
C13 C 0.7960(5) 0.4392(5) -0.2213(2) 0.0275(10) Uani 1 1 d . . .
H13 H 0.8594 0.4917 -0.2439 0.033 Uiso 1 1 calc R . .
C14 C 0.8323(4) 0.3364(4) -0.1647(2) 0.0244(9) Uani 1 1 d . . .
H14 H 0.9188 0.3179 -0.1484 0.029 Uiso 1 1 calc R . .
C15 C 0.7360(4) 0.2632(4) -0.1337(2) 0.0199(9) Uani 1 1 d . . .
C16 C 0.7369(4) 0.1546(4) -0.0708(2) 0.0201(9) Uani 1 1 d . . .
N1 N 0.4080(3) 0.2061(4) -0.00908(18) 0.0209(8) Uani 1 1 d . . .
N2 N 0.5728(3) 0.0260(4) 0.1171(2) 0.0219(8) Uani 1 1 d . . .
N3 N 0.8405(3) 0.1051(4) -0.0333(2) 0.0244(8) Uani 1 1 d . . .
N4 N 0.6206(3) 0.1198(3) -0.05792(18) 0.0194(7) Uani 1 1 d . . .
O2 O 0.4614(3) 0.0964(3) -0.16046(15) 0.0230(7) Uani 1 1 d . . .
O3 O 0.4501(3) 0.2834(3) -0.07280(16) 0.0250(7) Uani 1 1 d . . .
Cl99 Cl 0.90023(10) -0.10581(12) 0.11179(6) 0.0311(3) Uani 1 1 d . . .
Ni1 Ni 0.5000 0.0000 0.0000 0.0182(3) Uani 1 2 d S . .
C2 C 0.2806(5) 0.2223(5) 0.0949(3) 0.0317(11) Uani 1 1 d . . .
C4 C 0.2930(6) 0.4314(6) -0.0006(4) 0.0568(18) Uani 1 1 d . . .
C3 C 0.1377(8) 0.2511(9) 0.0900(5) 0.038(2) Uani 0.613(12) 1 d P A 1
H3A H 0.1038 0.2117 0.1356 0.057 Uiso 0.613(12) 1 calc PR A 1
H3B H 0.0958 0.2049 0.0440 0.057 Uiso 0.613(12) 1 calc PR A 1
H3C H 0.1224 0.3551 0.0874 0.057 Uiso 0.613(12) 1 calc PR A 1
H2A H 0.3216 0.2701 0.1417 0.050 Uiso 0.613(12) 1 d PR A 1
H2B H 0.2959 0.1194 0.0982 0.050 Uiso 0.613(12) 1 d PR A 1
H4A H 0.3334 0.4600 -0.0458 0.050 Uiso 0.613(12) 1 d PR A 1
H4B H 0.3193 0.5023 0.0415 0.050 Uiso 0.613(12) 1 d PR A 1
H4C H 0.2009 0.4377 -0.0113 0.050 Uiso 0.613(12) 1 d PR A 1
C3B C 0.1330(14) 0.4405(14) 0.0055(8) 0.051(5) Uani 0.387(12) 1 d P A 2
H3B1 H 0.1020 0.5363 -0.0104 0.077 Uiso 0.387(12) 1 calc PR A 2
H3B2 H 0.1157 0.4227 0.0586 0.077 Uiso 0.387(12) 1 calc PR A 2
H3B3 H 0.0899 0.3676 -0.0282 0.077 Uiso 0.387(12) 1 calc PR A 2
H2A H 0.3060 0.1239 0.1060 0.050 Uiso 0.387(12) 1 d PR A 2
H2B H 0.1812 0.2186 0.0861 0.050 Uiso 0.387(12) 1 d PR A 2
H2C H 0.2984 0.2833 0.1399 0.050 Uiso 0.387(12) 1 d PR A 2
H4A H 0.3021 0.4451 -0.0547 0.050 Uiso 0.387(12) 1 d PR A 2
H4B H 0.3324 0.5043 0.0315 0.050 Uiso 0.387(12) 1 d PR A 2
H30 H 0.9152 0.1158 -0.0444 0.028(13) Uiso 1 1 d R . .
H31 H 0.8341 0.0348 0.0066 0.039(14) Uiso 1 1 d R . .

loop_
_atom_site_aniso_label
_atom_site_aniso_U_11
_atom_site_aniso_U_22
_atom_site_aniso_U_33
_atom_site_aniso_U_23
_atom_site_aniso_U_13
_atom_site_aniso_U_12
C1 0.040(3) 0.019(2) 0.027(2) 0.0009(18) 0.012(2) 0.005(2)
C5 0.043(3) 0.033(3) 0.026(2) -0.003(2) 0.012(2) -0.010(2)
C6 0.054(3) 0.026(3) 0.036(3) -0.003(2) 0.016(2) -0.009(2)
C7 0.082(5) 0.059(4) 0.064(4) 0.003(3) -0.001(4) -0.002(4)
C8 0.103(5) 0.063(4) 0.024(3) -0.007(3) 0.019(3) -0.042(4)
C9 0.025(2) 0.018(2) 0.021(2) 0.0024(16) 0.0089(17) 0.0006(17)
C10 0.031(2) 0.016(2) 0.017(2) -0.0016(16) 0.0094(17) 0.0008(17)
C11 0.035(2) 0.021(2) 0.021(2) 0.0048(17) 0.0074(18) 0.0027(19)
C12 0.048(3) 0.020(2) 0.021(2) 0.0050(17) 0.011(2) -0.002(2)
C13 0.042(3) 0.019(2) 0.025(2) 0.0003(18) 0.017(2) -0.006(2)
C14 0.034(2) 0.018(2) 0.023(2) -0.0038(17) 0.0118(18) -0.0017(18)
C15 0.031(2) 0.0143(19) 0.017(2) -0.0025(15) 0.0117(17) -0.0009(17)
C16 0.029(2) 0.0142(19) 0.018(2) -0.0047(16) 0.0067(17) -0.0001(17)
N1 0.0294(19) 0.0170(17) 0.0182(17) 0.0040(14) 0.0116(15) -0.0022(15)
N2 0.0268(19) 0.0170(18) 0.0232(18) 0.0035(14) 0.0093(15) 0.0000(14)
N3 0.023(2) 0.0251(19) 0.0263(19) 0.0042(15) 0.0090(16) -0.0012(15)
N4 0.0253(18) 0.0163(17) 0.0176(17) 0.0024(14) 0.0069(14) 0.0022(15)
O2 0.0292(16) 0.0228(15) 0.0176(14) 0.0061(12) 0.0045(12) -0.0036(13)
O3 0.0354(17) 0.0196(15) 0.0226(15) 0.0082(12) 0.0150(13) 0.0054(13)
Cl99 0.0277(6) 0.0367(6) 0.0300(6) 0.0085(5) 0.0076(4) 0.0030(5)
Ni1 0.0244(4) 0.0137(4) 0.0175(4) 0.0028(3) 0.0075(3) 0.0005(3)
C2 0.045(3) 0.030(2) 0.022(2) 0.0035(19) 0.014(2) 0.002(2)
C4 0.089(5) 0.025(3) 0.064(4) 0.011(3) 0.047(4) 0.030(3)
C3 0.045(5) 0.037(5) 0.033(4) 0.004(3) 0.011(4) -0.002(4)
C3B 0.064(10) 0.037(8) 0.048(9) -0.014(7) -0.016(7) 0.016(7)

loop_
_atom_type_symbol
_atom_type_description
_atom_type_scat_dispersion_real
_atom_type_scat_dispersion_imag
_atom_type_scat_source
C C 0.0033 0.0016 'International Tables Vol C Tables 4.2.6.8 and 6.1.1.4'
H H 0.0000 0.0000 'International Tables Vol C Tables 4.2.6.8 and 6.1.1.4'
N N 0.0061 0.0033 'International Tables Vol C Tables 4.2.6.8 and 6.1.1.4'
O O 0.0106 0.0060 'International Tables Vol C Tables 4.2.6.8 and 6.1.1.4'
Cl Cl 0.1484 0.1585 'International Tables Vol C Tables 4.2.6.8 and 6.1.1.4'
Ni Ni 0.3393 1.1124 'International Tables Vol C Tables 4.2.6.8 and 6.1.1.4'

loop_
_geom_angle_atom_site_label_1
_geom_angle_atom_site_label_2
_geom_angle_atom_site_label_3
_geom_angle
_geom_angle_site_symmetry_1
_geom_angle_site_symmetry_3
N1 C1 C2 118.6(4) . .
N1 C1 C4 123.2(4) . .
C2 C1 C4 118.1(4) . .
N2 C5 C6 117.9(4) . .
N2 C5 C8 124.5(4) . .
C6 C5 C8 117.6(4) . .
C5 C6 C7 111.5(5) . .
C5 C6 H6A 109.3 . .
C7 C6 H6A 109.3 . .
C5 C6 H6B 109.3 . .
C7 C6 H6B 109.3 . .
H6A C6 H6B 108.0 . .
C6 C7 H7A 109.5 . .
C6 C7 H7B 109.5 . .
H7A C7 H7B 109.5 . .
C6 C7 H7C 109.5 . .
H7A C7 H7C 109.5 . .
H7B C7 H7C 109.5 . .
C5 C8 H8A 109.5 . .
C5 C8 H8B 109.5 . .
H8A C8 H8B 109.5 . .
C5 C8 H8C 109.5 . .
H8A C8 H8C 109.5 . .
H8B C8 H8C 109.5 . .
O2 C9 O3 110.2(3) . .
O2 C9 N4 110.5(3) . .
O3 C9 N4 111.1(3) . .
O2 C9 C10 109.7(3) . .
O3 C9 C10 108.6(3) . .
N4 C9 C10 106.7(3) . .
C11 C10 C15 122.0(4) . .
C11 C10 C9 131.3(4) . .
C15 C10 C9 106.7(3) . .
C10 C11 C12 117.0(4) . .
C10 C11 H11 121.5 . .
C12 C11 H11 121.5 . .
C13 C12 C11 121.7(4) . .
C13 C12 H12 119.2 . .
C11 C12 H12 119.2 . .
C12 C13 C14 121.4(4) . .
C12 C13 H13 119.3 . .
C14 C13 H13 119.3 . .
C15 C14 C13 116.8(4) . .
C15 C14 H14 121.6 . .
C13 C14 H14 121.6 . .
C14 C15 C10 121.2(4) . .
C14 C15 C16 132.2(4) . .
C10 C15 C16 106.6(3) . .
N3 C16 N4 125.7(4) . .
N3 C16 C15 123.4(4) . .
N4 C16 C15 110.9(4) . .
C1 N1 O3 110.4(3) . .
C1 N1 Ni1 140.4(3) . .
O3 N1 Ni1 109.1(2) . .
C5 N2 O2 110.7(3) . 3_655
C5 N2 Ni1 139.7(3) . .
O2 N2 Ni1 109.5(2) 3_655 .
C16 N3 H30 127.5 . .
C16 N3 H31 119.0 . .
H30 N3 H31 112.6 . .
C16 N4 C9 109.1(3) . .
C16 N4 Ni1 149.8(3) . .
C9 N4 Ni1 101.0(2) . .
C9 O2 N2 109.9(3) . 3_655
C9 O3 N1 109.8(3) . .
N4 Ni1 N4 180.0 3_655 .
N4 Ni1 N2 76.62(13) 3_655 .
N4 Ni1 N2 103.38(13) . .
N4 Ni1 N2 103.39(13) 3_655 3_655
N4 Ni1 N2 76.62(13) . 3_655
N2 Ni1 N2 180.0 . 3_655
N4 Ni1 N1 77.37(12) 3_655 3_655
N4 Ni1 N1 102.63(12) . 3_655
N2 Ni1 N1 84.94(13) . 3_655
N2 Ni1 N1 95.06(13) 3_655 3_655
N4 Ni1 N1 102.63(12) 3_655 .
N4 Ni1 N1 77.37(12) . .
N2 Ni1 N1 95.06(13) . .
N2 Ni1 N1 84.94(13) 3_655 .
N1 Ni1 N1 180.0 3_655 .
C1 C2 C3 109.6(4) . .
C1 C2 H2A 109.8 . .
C3 C2 H2A 108.4 . .
C1 C2 H2B 110.1 . .
C3 C2 H2B 109.5 . .
H2A C2 H2B 109.5 . .
C1 C2 H2A 113.5 . .
C3 C2 H2A 115.4 . .
H2A C2 H2A 99.6 . .
H2B C2 H2A 10.1 . .
C1 C2 H2B 110.0 . .
C3 C2 H2B 13.0 . .
H2A C2 H2B 118.9 . .
H2B C2 H2B 97.8 . .
H2A C2 H2B 104.7 . .
C1 C2 H2C 112.7 . .
C3 C2 H2C 93.0 . .
H2A C2 H2C 16.0 . .
H2B C2 H2C 120.4 . .
H2A C2 H2C 111.1 . .
H2B C2 H2C 104.2 . .
C1 C4 C3B 106.1(6) . .
C1 C4 H4A 111.2 . .
C3B C4 H4A 123.9 . .
C1 C4 H4B 109.6 . .
C3B C4 H4B 97.2 . .
H4A C4 H4B 107.7 . .
C1 C4 H4C 111.0 . .
C3B C4 H4C 14.6 . .
H4A C4 H4C 110.0 . .
H4B C4 H4C 107.4 . .
C1 C4 H4A 111.2 . .
C3B C4 H4A 104.5 . .
H4A C4 H4A 22.5 . .
H4B C4 H4A 125.5 . .
H4C C4 H4A 90.0 . .
C1 C4 H4B 112.7 . .
C3B C4 H4B 107.9 . .
H4A C4 H4B 94.7 . .
H4B C4 H4B 13.4 . .
H4C C4 H4B 116.2 . .
H4A C4 H4B 113.7 . .
C2 C3 H3A 109.5 . .
C2 C3 H3B 109.5 . .
H3A C3 H3B 109.5 . .
C2 C3 H3C 109.5 . .
H3A C3 H3C 109.5 . .
H3B C3 H3C 109.5 . .
C2 C3 H2B 24.9 . .
H3A C3 H2B 105.9 . .
H3B C3 H2B 88.5 . .
H3C C3 H2B 131.2 . .
C4 C3B H4C 17.8 . .
C4 C3B H3B1 109.5 . .
H4C C3B H3B1 102.3 . .
C4 C3B H3B2 109.5 . .
H4C C3B H3B2 127.0 . .
H3B1 C3B H3B2 109.5 . .
C4 C3B H3B3 109.5 . .
H4C C3B H3B3 97.9 . .
H3B1 C3B H3B3 109.5 . .
H3B2 C3B H3B3 109.5 . .

loop_
_geom_bond_atom_site_label_1
_geom_bond_atom_site_label_2
_geom_bond_distance
_geom_bond_site_symmetry_2
C1 N1 1.264(5) .
C1 C2 1.501(6) .
C1 C4 1.502(6) .
C5 N2 1.273(6) .
C5 C6 1.502(7) .
C5 C8 1.511(7) .
C6 C7 1.586(9) .
C6 H6A 0.9900 .
C6 H6B 0.9900 .
C7 H7A 0.9800 .
C7 H7B 0.9800 .
C7 H7C 0.9800 .
C8 H8A 0.9800 .
C8 H8B 0.9800 .
C8 H8C 0.9800 .
C9 O2 1.420(5) .
C9 O3 1.422(5) .
C9 N4 1.439(5) .
C9 C10 1.503(6) .
C10 C11 1.378(6) .
C10 C15 1.389(6) .
C11 C12 1.389(6) .
C11 H11 0.9500 .
C12 C13 1.375(7) .
C12 H12 0.9500 .
C13 C14 1.402(6) .
C13 H13 0.9500 .
C14 C15 1.385(6) .
C14 H14 0.9500 .
C15 C16 1.494(6) .
C16 N3 1.307(5) .
C16 N4 1.318(5) .
N1 O3 1.437(4) .
N1 Ni1 2.149(3) .
N2 O2 1.435(4) 3_655
N2 Ni1 2.131(3) .
N3 H30 0.8417 .
N3 H31 0.9642 .
N4 Ni1 2.043(3) .
O2 N2 1.435(4) 3_655
Ni1 N4 2.043(3) 3_655
Ni1 N2 2.131(3) 3_655
Ni1 N1 2.149(3) 3_655
C2 C3 1.536(10) .
C2 H2A 0.9931 .
C2 H2B 0.9711 .
C2 H2A 0.9675 .
C2 H2B 1.0530 .
C2 H2C 0.9736 .
C4 C3B 1.717(16) .
C4 H4A 0.9748 .
C4 H4B 1.0068 .
C4 H4C 0.9794 .
C4 H4A 0.9704 .
C4 H4B 0.9496 .
C3 H3A 0.9800 .
C3 H3B 0.9800 .
C3 H3C 0.9800 .
C3 H2B 0.5614 .
C3B H4C 0.8071 .
C3B H3B1 0.9800 .
C3B H3B2 0.9800 .
C3B H3B3 0.9800 .

loop_
_geom_torsion_atom_site_label_1
_geom_torsion_atom_site_label_2
_geom_torsion_atom_site_label_3
_geom_torsion_atom_site_label_4
_geom_torsion
_geom_torsion_site_symmetry_1
_geom_torsion_site_symmetry_4
N2 C5 C6 C7 -123.7(5) . .
C8 C5 C6 C7 54.5(7) . .
O2 C9 C10 C11 65.0(6) . .
O3 C9 C10 C11 -55.5(6) . .
N4 C9 C10 C11 -175.3(4) . .
O2 C9 C10 C15 -117.1(4) . .
O3 C9 C10 C15 122.4(4) . .
N4 C9 C10 C15 2.6(4) . .
C15 C10 C11 C12 0.2(6) . .
C9 C10 C11 C12 177.8(4) . .
C10 C11 C12 C13 0.2(6) . .
C11 C12 C13 C14 -0.3(7) . .
C12 C13 C14 C15 -0.1(6) . .
C13 C14 C15 C10 0.5(6) . .
C13 C14 C15 C16 -176.1(4) . .
C11 C10 C15 C14 -0.5(6) . .
C9 C10 C15 C14 -178.7(4) . .
C11 C10 C15 C16 176.8(4) . .
C9 C10 C15 C16 -1.3(4) . .
C14 C15 C16 N3 -2.1(7) . .
C10 C15 C16 N3 -179.1(4) . .
C14 C15 C16 N4 176.5(4) . .
C10 C15 C16 N4 -0.5(4) . .
C2 C1 N1 O3 -178.4(4) . .
C4 C1 N1 O3 1.5(7) . .
C2 C1 N1 Ni1 -2.0(8) . .
C4 C1 N1 Ni1 178.0(4) . .
C6 C5 N2 O2 -179.7(4) . 3_655
C8 C5 N2 O2 2.3(7) . 3_655
C6 C5 N2 Ni1 -4.8(8) . .
C8 C5 N2 Ni1 177.1(4) . .
N3 C16 N4 C9 -179.2(4) . .
C15 C16 N4 C9 2.2(4) . .
N3 C16 N4 Ni1 -4.0(8) . .
C15 C16 N4 Ni1 177.5(4) . .
O2 C9 N4 C16 116.3(3) . .
O3 C9 N4 C16 -121.2(3) . .
C10 C9 N4 C16 -3.0(4) . .
O2 C9 N4 Ni1 -61.3(3) . .
O3 C9 N4 Ni1 61.3(3) . .
C10 C9 N4 Ni1 179.5(2) . .
O3 C9 O2 N2 -82.5(3) . 3_655
N4 C9 O2 N2 40.6(4) . 3_655
C10 C9 O2 N2 158.0(3) . 3_655
O2 C9 O3 N1 79.5(4) . .
N4 C9 O3 N1 -43.2(4) . .
C10 C9 O3 N1 -160.2(3) . .
C1 N1 O3 C9 -178.9(4) . .
Ni1 N1 O3 C9 3.5(3) . .
C16 N4 Ni1 N4 101(7) . 3_655
C9 N4 Ni1 N4 -83(7) . 3_655
C16 N4 Ni1 N2 49.4(6) . .
C9 N4 Ni1 N2 -135.2(2) . .
C16 N4 Ni1 N2 -130.6(6) . 3_655
C9 N4 Ni1 N2 44.8(2) . 3_655
C16 N4 Ni1 N1 -38.3(6) . 3_655
C9 N4 Ni1 N1 137.1(2) . 3_655
C16 N4 Ni1 N1 141.7(6) . .
C9 N4 Ni1 N1 -42.9(2) . .
C5 N2 Ni1 N4 -148.7(5) . 3_655
O2 N2 Ni1 N4 26.2(2) 3_655 3_655
C5 N2 Ni1 N4 31.3(5) . .
O2 N2 Ni1 N4 -153.8(2) 3_655 .
C5 N2 Ni1 N2 62.3(17) . 3_655
O2 N2 Ni1 N2 -122.8(17) 3_655 3_655
C5 N2 Ni1 N1 133.1(5) . 3_655
O2 N2 Ni1 N1 -52.0(2) 3_655 3_655
C5 N2 Ni1 N1 -46.9(5) . .
O2 N2 Ni1 N1 128.0(2) 3_655 .
C1 N1 Ni1 N4 26.8(5) . 3_655
O3 N1 Ni1 N4 -156.8(2) . 3_655
C1 N1 Ni1 N4 -153.2(5) . .
O3 N1 Ni1 N4 23.2(2) . .
C1 N1 Ni1 N2 -50.6(5) . .
O3 N1 Ni1 N2 125.8(2) . .
C1 N1 Ni1 N2 129.4(5) . 3_655
O3 N1 Ni1 N2 -54.2(2) . 3_655
C1 N1 Ni1 N1 -65(12) . 3_655
O3 N1 Ni1 N1 112(12) . 3_655
N1 C1 C2 C3 -134.5(5) . .
C4 C1 C2 C3 45.6(7) . .
N1 C1 C4 C3B 136.4(6) . .
C2 C1 C4 C3B -43.6(8) . .
